data_2101200
loop_
_publ_author_name
'de Jong, B. H. W. S.'
'Ellerbroek, D.'
'Spek, A. L.'

_publ_section_title
;
 Low-temperature structure of lithium nesosilicate, Li~4~SiO~4~, and
 its Li~1<i>s~</i> and O~1<i>s~</i> X-ray photoelectron spectrum
;
_journal_issue 5
_journal_name_full 'Acta Crystallographica Section B'
_journal_page_first 511
_journal_page_last 518
_journal_paper_doi 10.1107/S0108768194002375
_journal_volume 50
_journal_year 1994
_chemical_formula_sum 'Li4 O4 Si'
_chemical_formula_weight 119.84
_space_group_crystal_system monoclinic
_space_group_IT_number 11
_space_group_name_Hall '-P 2yb'
_space_group_name_H-M_alt 'P 1 21/m 1'
_cell_angle_alpha 90
_cell_angle_beta 99.040(10)
_cell_angle_gamma 90
_cell_formula_units_Z 14
_cell_length_a 11.5320(10)
_cell_length_b 6.0750(10)
_cell_length_c 16.6780(10)
_cell_volume 1153.9(2)
_diffrn_radiation_type Mo
_diffrn_radiation_wavelength 0.71073
_exptl_absorpt_coefficient_mu 0.53
_exptl_crystal_density_diffrn 2.414
_exptl_crystal_F_000 812
_cod_data_source_file na0052.cif
_cod_data_source_block na0052a
_cod_depositor_comments
;
 Marking atom disorder after consulting the original publication. Marking
 atoms 'Li(50)' nad 'Li(51)' as belonging to disorder group 'A', assemblies
 '1' and '2' respectively. Marking atoms 'Li(60)' and 'Li(65)' as belonging
 to disorder group 'B', assemblies '1' and '2' respectively.

 Antanas Vaitkus,
 2018-01-30
;
_cod_original_formula_sum 'Li4 O4 Si1'
_cod_database_code 2101200

loop_
_space_group_symop_id
_space_group_symop_operation_xyz
1 x,y,z
2 -x,y+1/2,-z
3 -x,-y,-z
4 x,-y+1/2,z

loop_
_atom_site_label
_atom_site_fract_x
_atom_site_fract_y
_atom_site_fract_z
_atom_site_U_iso_or_equiv
_atom_site_occupancy
_atom_site_disorder_assembly
_atom_site_disorder_group
Si(11) .34163(6) .25 .00662(4) .0039(2) 1.0 . .
Si(12) .75400(6) .25 .13848(5) .0043(2) 1.0 . .
Si(13) .52292(6) .75 .28628(4) .0036(2) 1.0 . .
Si(14) .20097(6) .25 .29134(4) .0037(2) 1.0 . .
Si(15) .04009(6) .25 .57822(4) .0039(2) 1.0 . .
Si(16) .10533(6) .75 .14378(5) .0042(2) 1.0 . .
Si(17) .61539(6) .25 .42877(4) .0035(2) 1.0 . .
O(11) .35828(9) .0270(3) .06061(7) .0053(4) 1.0 . .
O(21) .20147(14) .25 -.03832(11) .0065(6) 1.0 . .
O(31) .42052(15) .25 -.06607(11) .0052(6) 1.0 . .
O(12) .78618(9) .0323(3) .19691(7) .0071(4) 1.0 . .
O(22) .61856(14) .25 .09887(10) .0053(6) 1.0 . .
O(32) .84629(15) .25 .07235(11) .0058(6) 1.0 . .
O(13) .50229(9) .5292(3) .23058(7) .0052(4) 1.0 . .
O(23) .66579(15) .75 .32421(11) .0061(6) 1.0 . .
O(33) .44438(15) .75 .35907(11) .0054(6) 1.0 . .
O(14) .21590(9) .0269(3) .34544(7) .0055(4) 1.0 . .
O(24) .06236(15) .25 .24352(11) .0070(6) 1.0 . .
O(34) .28297(15) .25 .22079(11) .0057(6) 1.0 . .
O(15) .06893(10) .0321(3) .63729(7) .0060(4) 1.0 . .
O(25) -.09109(14) .25 .52927(11) .0059(6) 1.0 . .
O(35) .13291(15) .25 .51416(10) .0058(6) 1.0 . .
O(16) .07437(10) .5328(3) .08453(7) .0072(4) 1.0 . .
O(26) .23875(15) .75 .18764(11) .0055(6) 1.0 . .
O(36) .01023(14) .75 .20779(11) .0058(6) 1.0 . .
O(17) .65440(9) .0288(3) .48129(7) .0051(4) 1.0 . .
O(27) .47630(14) .25 .39500(10) .0060(6) 1.0 . .
O(37) .69526(5) .25 .35310(11) .0060(6) 1.0 . .
Li(12) .3838(2) .0038(6) .40796(17) .0072(6) 1.0 . .
Li(15) .1878(2) .5033(6) .45404(17) .0078(6) 1.0 . .
Li(16) .3374(2) .5082(7) .17286(17) .0076(6) 1.0 . .
Li(17) .5237(2) .4943(7) .11688(17) .0077(6) 1.0 . .
Li(21) .7282(4) .75 .1400(3) .0124(10) 1.0 . .
Li(23) .4175(4) .25 .5489(3) .0163(11) 1.0 . .
Li(24) .1350(4) .25 .1435(3) .0123(11) 1.0 . .
Li(25) .0279(4) .75 .5702(3) .0128(11) 1.0 . .
Li(32) .4529(4) .25 .2763(3) .0095(9) 1.0 . .
Li(36) .2710(4) .75 .3038(3) .0098(10) 1.0 . .
Li(37) .4108(4) .75 .0173(3) .0088(10) 1.0 . .
Li(41) .1918(3) .5308(7) .01313(18) .0117(7) 1.0 . .
Li(43) .6657(2) .0340(6) .26721(17) .0090(6) 1.0 . .
Li(46) .0503(3) .5299(7) .29348(18) .0120(7) 1.0 . .
Li(51) .9478(6) .4564(15) .1553(5) .014(2) 0.5 A 2
Li(53) .2382(3) .0391(6) .59744(17) .0105(6) 1.0 . .
Li(61) .8588(4) .75 .2667(3) .0141(11) 1.0 . .
Li(64) .0037(5) .25 .0123(3) .0186(12) 1.0 . .
Li(65) .8556(10) .25 .2978(7) .010(3) 0.5 B 2
Li(50) .0887(6) .0460(14) -.1241(4) .011(2) 0.5 A 1
Li(60) .8809(11) .25 .2875(8) .015(3) 0.5 B 1

loop_
_geom_bond_atom_site_label_1
_geom_bond_atom_site_label_2
_geom_bond_distance
Si(11) O(11) 1.6211(17)
Si(12) O(12) 1.6499(17)
Si(13) O(13) 1.6275(17)
Si(14) O(14) 1.6221(17)
Si(15) O(15) 1.6522(17)
Si(16) O(16) 1.6533(17)
Si(17) O(17) 1.6282(17)
Si(11) O(21) 1.6715(18)
Si(12) O(22) 1.5975(18)
Si(13) O(23) 1.6696(19)
Si(14) O(24) 1.6705(19)
Si(15) O(25) 1.6022(18)
Si(16) O(26) 1.5965(18)
Si(17) O(27) 1.6144(18)
Si(11) O(31) 1.6257(19)
Si(12) O(32) 1.6483(19)
Si(13) O(33) 1.6243(19)
Si(14) O(34) 1.6209(19)
Si(15) O(35) 1.6265(18)
Si(16) O(36) 1.6460(19)
Si(17) O(37) 1.6748(19)
Li(12) O(27) 1.869(3)
Li(12) O(33) 1.926(3)
Li(12) O(17) 1.975(3)
Li(12) O(14) 2.055(3)
Li(17) O(22) 1.895(4)
Li(17) O(31) 1.928(4)
Li(17) O(13) 1.962(3)
Li(17) O(11) 1.993(3)
Li(24) O(34) 1.970(5)
Li(24) O(24) 1.981(5)
Li(24) O(16) 2.047(3)
Li(24) O(16) 2.047(3)
Li(36) O(26) 1.914(5)
Li(15) O(14) 1.898(3)
Li(15) O(25) 1.914(3)
Li(15) O(17) 1.970(3)
Li(15) O(35) 1.993(3)
Li(21) O(31) 1.949(5)
Li(21) O(21) 1.991(5)
Li(21) O(12) 2.022(3)
Li(21) O(12) 2.022(3)
Li(25) O(25) 1.914(5)
Li(25) O(15) 2.061(3)
Li(25) O(15) 2.061(3)
Li(25) O(35) 2.144(5)
Li(37) O(22) 1.914(5)
Li(16) O(26) 1.898(4)
Li(16) O(34) 1.911(4)
Li(16) O(11) 1.937(3)
Li(16) O(13) 1.996(3)
Li(23) O(17) 1.918(3)
Li(23) O(17) 1.918(3)
Li(23) O(33) 2.031(5)
Li(23) O(23) 2.457(5)
Li(32) O(27) 1.956(5)
Li(32) O(13) 1.980(3)
Li(32) O(13) 1.980(3)
Li(32) O(34) 2.032(5)
Li(41) O(21) 1.921(4)
Li(36) O(14) 1.963(3)
Li(36) O(14) 1.963(3)
Li(36) O(33) 2.066(5)
Li(43) O(13) 1.926(3)
Li(43) O(37) 1.933(3)
Li(43) O(12) 1.954(3)
Li(43) O(23) 1.970(4)
Li(53) O(17) 1.985(3)
Li(53) O(23) 2.030(4)
Li(53) O(37) 2.038(4)
Li(53) O(35) 2.125(4)
Li(53) O(15) 2.159(3)
Li(65) O(15) 2.138(7)
Li(65) O(15) 2.138(7)
Li(65) O(12) 2.190(9)
Li(65) O(12) 2.190(9)
Li(65) O(37) 2.192(12)
Li(65) O(24) 2.680(12)
Li(37) O(11) 1.964(3)
Li(37) O(11) 1.964(3)
Li(37) O(31) 1.987(5)
Li(46) O(24) 1.908(4)
Li(46) O(15) 1.929(4)
Li(46) O(36) 1.959(4)
Li(46) O(14) 1.999(4)
Li(61) O(36) 2.134(5)
Li(61) O(15) 2.143(4)
Li(61) O(15) 2.143(4)
Li(61) O(12) 2.166(3)
Li(61) O(12) 2.166(3)
Li(61) O(23) 2.558(5)
Li(51) O(36) 2.066(9)
Li(51) O(16) 2.069(8)
Li(51) O(32) 2.085(8)
Li(51) O(12) 2.090(7)
Li(51) O(24) 2.207(8)
Li(41) O(16) 1.939(4)
Li(41) O(32) 1.950(4)
Li(41) O(11) 1.990(4)
Li(50) O(36) 2.070(8)
Li(50) O(12) 2.082(7)
Li(50) O(32) 2.083(8)
Li(50) O(16) 2.090(7)
Li(50) O(21) 2.165(7)
Li(64) O(16) 2.169(4)
Li(64) O(16) 2.169(4)
Li(64) O(16) 2.181(4)
Li(64) O(16) 2.181(4)
Li(64) O(32) 2.207(6)
Li(64) O(21) 2.553(6)
Li(60) O(15) 2.149(8)
Li(60) O(15) 2.149(8)
Li(60) O(12) 2.169(11)
Li(60) O(12) 2.169(11)
Li(60) O(24) 2.323(13)
Li(60) O(37) 2.552(13)
O(11) Si(11) 1.6213(17)
O(11) Li(16) 1.937(3)
O(11) Li(37) 1.964(3)
O(11) Li(41) 1.990(4)
O(11) Li(17) 1.993(3)
O(14) Si(14) 1.6223(17)
O(14) Li(15) 1.898(3)
O(14) Li(36) 1.963(3)
O(14) Li(46) 1.999(4)
O(14) Li(12) 2.055(3)
O(12) Si(12) 1.6501(17)
O(12) Li(43) 1.954(3)
O(12) Li(21) 2.022(3)
O(12) Li(50) 2.082(7)
O(12) Li(51) 2.090(7)
O(12) Li(61) 2.166(3)
O(12) Li(60) 2.169(11)
O(12) Li(65) 2.190(9)
O(15) Si(15) 1.6524(17)
O(15) Li(46) 1.929(4)
O(15) Li(25) 2.061(3)
O(15) Li(65) 2.138(7)
O(15) Li(61) 2.143(4)
O(15) Li(60) 2.149(8)
O(15) Li(53) 2.159(3)
O(13) Si(13) 1.6277(17)
O(13) Li(43) 1.926(3)
O(13) Li(17) 1.962(3)
O(13) Li(32) 1.980(3)
O(13) Li(16) 1.996(3)
O(16) Si(16) 1.6535(17)
O(16) Li(41) 1.939(4)
O(16) Li(24) 2.047(3)
O(16) Li(51) 2.069(8)
O(16) Li(50) 2.090(7)
O(16) Li(64) 2.169(4)
O(16) Li(64) 2.181(4)
O(17) Si(17) 1.6284(17)
O(17) Li(23) 1.918(3)
O(17) Li(15) 1.970(3)
O(17) Li(12) 1.975(3)
O(17) Li(53) 1.985(3)
O(21) Si(11) 1.6714(18)
O(21) Li(41) 1.921(4)
O(21) Li(41) 1.921(4)
O(21) Li(21) 1.991(5)
O(21) Li(50) 2.165(7)
O(21) Li(50) 2.165(7)
O(21) Li(64) 2.553(6)
O(22) Si(12) 1.5974(18)
O(22) Li(17) 1.895(4)
O(22) Li(17) 1.895(4)
O(22) Li(37) 1.914(5)
O(23) Si(13) 1.6695(19)
O(23) Li(43) 1.970(4)
O(23) Li(43) 1.970(4)
O(23) Li(53) 2.030(4)
O(23) Li(53) 2.030(4)
O(23) Li(23) 2.458(5)
O(23) Li(61) 2.558(5)
O(24) Si(14) 1.6705(19)
O(24) Li(46) 1.908(4)
O(24) Li(24) 1.981(5)
O(24) Li(51) 2.207(8)
O(24) Li(51) 2.207(8)
O(24) Li(60) 2.324(13)
O(25) Si(15) 1.6021(18)
O(25) Li(25) 1.914(5)
O(25) Li(15) 1.914(3)
O(25) Li(15) 1.914(3)
O(26) Si(16) 1.5965(18)
O(26) Li(16) 1.898(4)
O(26) Li(16) 1.898(4)
O(26) Li(36) 1.914(5)
O(27) Si(17) 1.6143(18)
O(27) Li(12) 1.869(3)
O(27) Li(12) 1.869(3)
O(27) Li(32) 1.956(5)
O(27) Li(23) 2.755(5)
O(31) Si(11) 1.6260(19)
O(31) Li(17) 1.928(4)
O(31) Li(17) 1.928(4)
O(31) Li(21) 1.949(5)
O(31) Li(37) 1.987(5)
O(32) Si(12) 1.649(2)
O(32) Li(41) 1.950(4)
O(32) Li(41) 1.950(4)
O(32) Li(50) 2.083(8)
O(32) Li(50) 2.083(8)
O(32) Li(51) 2.085(8)
O(32) Li(51) 2.085(8)
O(32) Li(64) 2.207(6)
O(33) Si(13) 1.6247(19)
O(33) Li(12) 1.926(3)
O(33) Li(12) 1.926(3)
O(33) Li(23) 2.031(5)
O(33) Li(36) 2.066(5)
O(34) Si(14) 1.6212(19)
O(34) Li(16) 1.911(4)
O(34) Li(16) 1.911(4)
O(34) Li(24) 1.970(5)
O(34) Li(32) 2.032(5)
O(35) Si(15) 1.6268(19)
O(35) Li(15) 1.993(3)
O(35) Li(15) 1.993(3)
O(35) Li(53) 2.125(3)
O(35) Li(53) 2.125(3)
O(35) Li(25) 2.144(5)
O(36) Si(16) 1.6463(19)
O(36) Li(46) 1.959(4)
O(36) Li(46) 1.959(4)
O(36) Li(51) 2.066(9)
O(36) Li(51) 2.066(9)
O(36) Li(50) 2.070(8)
O(36) Li(50) 2.070(8)
O(36) Li(61) 2.134(5)
O(37) Si(17) 1.6752(19)
O(37) Li(43) 1.933(3)
O(37) Li(43) 1.933(3)
O(37) Li(53) 2.038(4)
O(37) Li(53) 2.038(4)
O(37) Li(65) 2.192(12)
O(37) Li(60) 2.553(13)
